data_2223580
loop_
_publ_author_name
'Zhang, Qiu-Xia'
'Zhao, Gan-Qing'
'Zhu, Jian-Qi'
'Xue, Ling-Wei'
'Han, Yong-Jun'

_publ_section_title
(2,2'-Bipyridine-\k^2^<i>N</i>,<i>N</i>'){<i>N</i>-[2-oxido-5-(phenyldiazenyl)benzylidene-\k<i>O</i>]glycinato-\k^2^<i>N</i>,<i>O</i>}copper(II)
_journal_coeditor_code WM2250
_journal_issue 10
_journal_name_full 'Acta Crystallographica Section E'
_journal_page_first m1212
_journal_page_last m1213
_journal_paper_doi 10.1107/S1600536809036423
_journal_volume 65
_journal_year 2009
_chemical_formula_iupac '[Cu (C15 H11 N3 O3) (C10 H8 N2)]'
_chemical_formula_moiety 'C25 H19 Cu N5 O3'
_chemical_formula_sum 'C25 H19 Cu N5 O3'
_chemical_formula_weight 500.99
_chemical_name_common
;
{[<i>N</i>-(5-(phenyldiazenyl)salicylidene](2, 2'-bipyridine)}Copper(II)
;
_chemical_name_systematic
(2,2'-Bipyridine-\k^2^<i>N</i>,<i>N</i>'){<i>N</i>-[5-(phenyldiazenyl)salicylidene]glycinato-\k^3^<i>N</i>,<i>O</i>,<i>O</i>'}copper(II)
_space_group_IT_number 14
_symmetry_cell_setting monoclinic
_symmetry_space_group_name_Hall '-P 2ybc'
_symmetry_space_group_name_H-M 'P 1 21/c 1'
_atom_sites_solution_hydrogens geom
_atom_sites_solution_primary direct
_atom_sites_solution_secondary difmap
_cell_angle_alpha 90.00
_cell_angle_beta 93.05(3)
_cell_angle_gamma 90.00
_cell_formula_units_Z 4
_cell_length_a 12.604(3)
_cell_length_b 12.487(3)
_cell_length_c 13.962(3)
_cell_measurement_reflns_used 5614
_cell_measurement_temperature 296(2)
_cell_measurement_theta_max 27.497
_cell_measurement_theta_min 2.188
_cell_volume 2194.3(9)
_computing_cell_refinement 'SAINT (Bruker, 2008)'
_computing_data_collection 'APEX2 (Bruker, 2008)'
_computing_data_reduction 'SAINT (Bruker, 2008)'
_computing_molecular_graphics 'SHELXTL (Sheldrick, 2008)'
_computing_publication_material 'SHELXTL (Sheldrick, 2008)'
_computing_structure_refinement 'SHELXL-97 (Sheldrick, 2008)'
_computing_structure_solution 'SHELXS-97 (Sheldrick, 2008)'
_diffrn_ambient_temperature 296(2)
_diffrn_measured_fraction_theta_full 0.998
_diffrn_measured_fraction_theta_max 0.998
_diffrn_measurement_device_type 'Bruker SMART APEXII CCD'
_diffrn_measurement_method '\w scans'
_diffrn_radiation_monochromator graphite
_diffrn_radiation_source 'fine-focus sealed tube'
_diffrn_radiation_type MoK\a
_diffrn_radiation_wavelength 0.71073
_diffrn_reflns_av_R_equivalents 0.0196
_diffrn_reflns_av_sigmaI/netI 0.0219
_diffrn_reflns_limit_h_max 10
_diffrn_reflns_limit_h_min -15
_diffrn_reflns_limit_k_max 14
_diffrn_reflns_limit_k_min -14
_diffrn_reflns_limit_l_max 16
_diffrn_reflns_limit_l_min -16
_diffrn_reflns_number 11072
_diffrn_reflns_theta_full 25.05
_diffrn_reflns_theta_max 25.05
_diffrn_reflns_theta_min 2.19
_diffrn_standards_number 0
_exptl_absorpt_coefficient_mu 1.034
_exptl_absorpt_correction_T_max 0.8198
_exptl_absorpt_correction_T_min 0.8198
_exptl_absorpt_correction_type multi-scan
_exptl_absorpt_process_details '(SADABS; Sheldrick, 1996)'
_exptl_crystal_colour 'dark green'
_exptl_crystal_density_diffrn 1.516
_exptl_crystal_density_method 'not measured'
_exptl_crystal_description block
_exptl_crystal_F_000 1028
_exptl_crystal_size_max 0.20
_exptl_crystal_size_mid 0.20
_exptl_crystal_size_min 0.20
_refine_diff_density_max 0.206
_refine_diff_density_min -0.364
_refine_ls_extinction_method none
_refine_ls_goodness_of_fit_ref 1.069
_refine_ls_hydrogen_treatment constr
_refine_ls_matrix_type full
_refine_ls_number_parameters 307
_refine_ls_number_reflns 3882
_refine_ls_number_restraints 0
_refine_ls_restrained_S_all 1.069
_refine_ls_R_factor_all 0.0343
_refine_ls_R_factor_gt 0.0273
_refine_ls_shift/su_max 0.001
_refine_ls_shift/su_mean 0.000
_refine_ls_structure_factor_coef Fsqd
_refine_ls_weighting_details 'w=1/[\s^2^(Fo^2^)+(0.0343P)^2^+0.8370P] where P=(Fo^2^+2Fc^2^)/3'
_refine_ls_weighting_scheme calc
_refine_ls_wR_factor_gt 0.0701
_refine_ls_wR_factor_ref 0.0737
_reflns_number_gt 3331
_reflns_number_total 3882
_reflns_threshold_expression I>2\s(I)
_cod_data_source_file wm2250.cif
_cod_data_source_block I
_cod_depositor_comments
;
The following automatic conversions were performed:
'_symmetry_cell_setting' value 'Monoclinic' changed to 'monoclinic'
according to '/home/saulius/struct/CIF-dictionaries/cif_core.dic'
dictionary named 'cif_core.dic' version 2.4.1 from 2010-06-29.

Automatic conversion script
Id: cif_fix_enum 1527 2010-12-29 10:47:43Z saulius 

The following automatic conversions were performed:

'_symmetry_cell_setting' value 'Monoclinic' changed to 'monoclinic'
according to /home/saulius/struct/CIF-dictionaries/cif_core.dic
dictionary named 'cif_core.dic' version 2.4.1 from 2010-06-29.

Automatic conversion script
Id: cif_fix_values 1715 2011-07-08 13:25:40Z adriana 
;
_cod_original_sg_symbol_H-M 'P 21/c'
_cod_database_code 2223580
_cod_database_fobs_code 2223580

loop_
_symmetry_equiv_pos_as_xyz
'x, y, z'
'-x, y+1/2, -z+1/2'
'-x, -y, -z'
'x, -y-1/2, z-1/2'

loop_
_atom_site_type_symbol
_atom_site_label
_atom_site_fract_x
_atom_site_fract_y
_atom_site_fract_z
_atom_site_U_iso_or_equiv
_atom_site_adp_type
_atom_site_calc_flag
_atom_site_refinement_flags
_atom_site_occupancy
_atom_site_disorder_assembly
_atom_site_disorder_group
Cu Cu1 0.192784(18) -0.04691(2) 0.315857(17) 0.03322(9) Uani d . 1 . .
C C1 0.09307(19) 0.18579(18) 0.36777(16) 0.0465(5) Uani d . 1 . .
H H1 0.1606 0.2138 0.3609 0.056 Uiso calc R 1 . .
C C2 0.0121(2) 0.2551(2) 0.38779(17) 0.0522(6) Uani d . 1 . .
H H2 0.0247 0.3282 0.3942 0.063 Uiso calc R 1 . .
C C3 -0.0875(2) 0.2136(2) 0.39801(17) 0.0555(6) Uani d . 1 . .
H H3 -0.1437 0.2586 0.4112 0.067 Uiso calc R 1 . .
C C4 -0.10356(18) 0.1052(2) 0.38851(16) 0.0469(6) Uani d . 1 . .
H H4 -0.1706 0.0759 0.3953 0.056 Uiso calc R 1 . .
C C5 -0.01873(16) 0.04031(17) 0.36876(14) 0.0356(5) Uani d . 1 . .
C C6 -0.02777(16) -0.07837(17) 0.36193(14) 0.0367(5) Uani d . 1 . .
C C7 -0.12214(18) -0.1328(2) 0.37705(17) 0.0513(6) Uani d . 1 . .
H H7 -0.1840 -0.0951 0.3881 0.062 Uiso calc R 1 . .
C C8 -0.1224(2) -0.2431(2) 0.37532(18) 0.0571(7) Uani d . 1 . .
H H8 -0.1848 -0.2804 0.3847 0.069 Uiso calc R 1 . .
C C9 -0.0307(2) -0.29785(19) 0.35978(16) 0.0493(6) Uani d . 1 . .
H H9 -0.0295 -0.3723 0.3599 0.059 Uiso calc R 1 . .
C C10 0.05944(18) -0.23985(17) 0.34394(14) 0.0414(5) Uani d . 1 . .
H H10 0.1218 -0.2767 0.3329 0.050 Uiso calc R 1 . .
C C11 0.32869(16) -0.00987(18) 0.47223(15) 0.0380(5) Uani d . 1 . .
C C12 0.38063(17) 0.05212(17) 0.39264(14) 0.0386(5) Uani d . 1 . .
H H12A 0.3773 0.1284 0.4055 0.046 Uiso calc R 1 . .
H H12B 0.4548 0.0318 0.3907 0.046 Uiso calc R 1 . .
C C13 0.36753(16) 0.04938(16) 0.22099(14) 0.0344(5) Uani d . 1 . .
H H13 0.4359 0.0775 0.2242 0.041 Uiso calc R 1 . .
C C14 0.31658(16) 0.03250(15) 0.12687(14) 0.0321(4) Uani d . 1 . .
C C15 0.37072(17) 0.06897(17) 0.04804(14) 0.0368(5) Uani d . 1 . .
H H15 0.4385 0.0977 0.0582 0.044 Uiso calc R 1 . .
C C16 0.32614(17) 0.06347(16) -0.04450(14) 0.0380(5) Uani d . 1 . .
C C17 0.22613(18) 0.01671(18) -0.05992(15) 0.0436(5) Uani d . 1 . .
H H17 0.1961 0.0110 -0.1220 0.052 Uiso calc R 1 . .
C C18 0.17160(18) -0.02104(18) 0.01584(15) 0.0414(5) Uani d . 1 . .
H H18 0.1052 -0.0521 0.0037 0.050 Uiso calc R 1 . .
C C19 0.21339(16) -0.01413(16) 0.11159(14) 0.0329(4) Uani d . 1 . .
C C20 0.50636(17) 0.19390(17) -0.19420(14) 0.0380(5) Uani d . 1 . .
C C21 0.59128(18) 0.26270(19) -0.17756(16) 0.0474(6) Uani d . 1 . .
H H21 0.6141 0.2804 -0.1151 0.057 Uiso calc R 1 . .
C C22 0.64230(19) 0.3052(2) -0.25454(18) 0.0547(6) Uani d . 1 . .
H H22 0.6985 0.3527 -0.2438 0.066 Uiso calc R 1 . .
C C23 0.60982(19) 0.2772(2) -0.34675(17) 0.0512(6) Uani d . 1 . .
H H23 0.6447 0.3053 -0.3982 0.061 Uiso calc R 1 . .
C C24 0.52609(19) 0.20795(19) -0.36326(16) 0.0469(6) Uani d . 1 . .
H H24 0.5049 0.1891 -0.4258 0.056 Uiso calc R 1 . .
C C25 0.47297(18) 0.16593(18) -0.28733(15) 0.0426(5) Uani d . 1 . .
H H25 0.4158 0.1197 -0.2986 0.051 Uiso calc R 1 . .
N N1 0.06132(13) -0.13269(13) 0.34377(11) 0.0337(4) Uani d . 1 . .
N N2 0.07904(14) 0.08041(14) 0.35774(12) 0.0387(4) Uani d . 1 . .
N N3 0.32500(13) 0.02827(13) 0.30014(11) 0.0322(4) Uani d . 1 . .
N N4 0.37471(15) 0.10262(15) -0.12741(12) 0.0440(4) Uani d . 1 . .
N N5 0.45784(15) 0.15498(15) -0.11024(12) 0.0421(4) Uani d . 1 . .
O O1 0.15568(11) -0.04915(11) 0.17994(10) 0.0393(3) Uani d . 1 . .
O O2 0.25223(12) -0.07232(13) 0.44568(10) 0.0437(4) Uani d . 1 . .
O O3 0.36149(13) 0.00378(16) 0.55548(11) 0.0560(4) Uani d . 1 . .

loop_
_atom_site_aniso_label
_atom_site_aniso_U_11
_atom_site_aniso_U_22
_atom_site_aniso_U_33
_atom_site_aniso_U_12
_atom_site_aniso_U_13
_atom_site_aniso_U_23
Cu1 0.02967(15) 0.03941(16) 0.03078(14) -0.00550(10) 0.00342(10) 0.00006(10)
C1 0.0491(14) 0.0435(14) 0.0464(13) -0.0057(11) -0.0006(10) -0.0030(10)
C2 0.0697(17) 0.0393(13) 0.0475(13) 0.0076(12) 0.0005(12) -0.0042(10)
C3 0.0613(17) 0.0569(16) 0.0491(14) 0.0210(13) 0.0113(12) 0.0023(12)
C4 0.0420(13) 0.0571(16) 0.0426(13) 0.0055(11) 0.0105(10) 0.0074(11)
C5 0.0351(11) 0.0443(12) 0.0275(10) 0.0011(9) 0.0040(8) 0.0025(9)
C6 0.0364(11) 0.0469(12) 0.0267(10) -0.0055(9) 0.0024(8) 0.0019(9)
C7 0.0367(12) 0.0621(16) 0.0558(14) -0.0076(11) 0.0098(11) 0.0021(12)
C8 0.0506(15) 0.0612(17) 0.0600(16) -0.0252(13) 0.0065(12) 0.0030(13)
C9 0.0635(16) 0.0422(13) 0.0423(13) -0.0164(12) 0.0023(11) 0.0004(10)
C10 0.0484(13) 0.0409(13) 0.0350(11) -0.0052(10) 0.0031(10) -0.0009(9)
C11 0.0321(11) 0.0486(13) 0.0333(11) 0.0042(10) 0.0031(9) 0.0010(9)
C12 0.0359(11) 0.0458(13) 0.0338(11) -0.0063(9) -0.0017(9) -0.0021(9)
C13 0.0293(10) 0.0367(11) 0.0374(11) -0.0036(9) 0.0033(9) 0.0020(9)
C14 0.0327(11) 0.0314(11) 0.0324(10) 0.0018(8) 0.0036(8) 0.0009(8)
C15 0.0353(11) 0.0395(12) 0.0358(11) -0.0046(9) 0.0055(9) -0.0006(9)
C16 0.0456(13) 0.0366(12) 0.0323(11) -0.0002(9) 0.0072(9) 0.0001(9)
C17 0.0490(14) 0.0506(14) 0.0307(11) -0.0055(11) -0.0007(10) -0.0018(9)
C18 0.0416(12) 0.0456(13) 0.0366(11) -0.0094(10) -0.0010(9) -0.0017(9)
C19 0.0351(11) 0.0295(10) 0.0343(11) 0.0004(8) 0.0037(9) -0.0021(8)
C20 0.0416(12) 0.0392(12) 0.0340(11) 0.0052(9) 0.0085(9) 0.0012(9)
C21 0.0454(13) 0.0555(15) 0.0413(12) -0.0025(11) 0.0034(10) -0.0030(11)
C22 0.0415(13) 0.0637(16) 0.0594(16) -0.0094(12) 0.0083(11) 0.0035(12)
C23 0.0496(14) 0.0568(15) 0.0488(14) 0.0030(12) 0.0178(11) 0.0109(11)
C24 0.0580(15) 0.0499(14) 0.0334(11) 0.0053(11) 0.0083(10) 0.0026(10)
C25 0.0471(13) 0.0427(12) 0.0385(12) -0.0026(10) 0.0054(10) -0.0002(10)
N1 0.0341(9) 0.0380(10) 0.0291(8) -0.0038(7) 0.0028(7) 0.0005(7)
N2 0.0374(10) 0.0401(10) 0.0387(10) -0.0021(8) 0.0028(8) -0.0028(8)
N3 0.0300(9) 0.0365(10) 0.0299(9) -0.0018(7) 0.0002(7) 0.0007(7)
N4 0.0503(11) 0.0494(11) 0.0329(9) -0.0043(9) 0.0081(8) 0.0009(8)
N5 0.0479(11) 0.0448(11) 0.0343(10) -0.0015(9) 0.0087(8) 0.0003(8)
O1 0.0357(8) 0.0498(9) 0.0325(7) -0.0130(7) 0.0039(6) 0.0001(6)
O2 0.0373(8) 0.0599(10) 0.0339(8) -0.0103(7) 0.0030(6) 0.0062(7)
O3 0.0504(10) 0.0857(13) 0.0313(8) -0.0114(9) -0.0034(7) 0.0015(8)

loop_
_atom_type_symbol
_atom_type_description
_atom_type_scat_dispersion_real
_atom_type_scat_dispersion_imag
_atom_type_scat_source
C C 0.0033 0.0016 'International Tables Vol C Tables 4.2.6.8 and 6.1.1.4'
H H 0.0000 0.0000 'International Tables Vol C Tables 4.2.6.8 and 6.1.1.4'
N N 0.0061 0.0033 'International Tables Vol C Tables 4.2.6.8 and 6.1.1.4'
O O 0.0106 0.0060 'International Tables Vol C Tables 4.2.6.8 and 6.1.1.4'
Cu Cu 0.3201 1.2651 'International Tables Vol C Tables 4.2.6.8 and 6.1.1.4'

loop_
_geom_angle_atom_site_label_1
_geom_angle_atom_site_label_2
_geom_angle_atom_site_label_3
_geom_angle_site_symmetry_1
_geom_angle_site_symmetry_3
_geom_angle
_geom_angle_publ_flag
O1 Cu1 N3 . . 93.47(7) ?
O1 Cu1 O2 . . 166.50(7) ?
N3 Cu1 O2 . . 83.90(7) ?
O1 Cu1 N1 . . 91.35(6) ?
N3 Cu1 N1 . . 174.37(7) ?
O2 Cu1 N1 . . 90.74(7) ?
O1 Cu1 N2 . . 98.17(7) ?
N3 Cu1 N2 . . 104.62(7) ?
O2 Cu1 N2 . . 95.31(7) ?
N1 Cu1 N2 . . 77.52(7) ?
N2 C1 C2 . . 123.0(2) ?
N2 C1 H1 . . 118.5 ?
C2 C1 H1 . . 118.5 ?
C3 C2 C1 . . 118.4(2) ?
C3 C2 H2 . . 120.8 ?
C1 C2 H2 . . 120.8 ?
C2 C3 C4 . . 119.5(2) ?
C2 C3 H3 . . 120.3 ?
C4 C3 H3 . . 120.3 ?
C3 C4 C5 . . 119.1(2) ?
C3 C4 H4 . . 120.5 ?
C5 C4 H4 . . 120.5 ?
N2 C5 C4 . . 121.9(2) ?
N2 C5 C6 . . 115.48(18) ?
C4 C5 C6 . . 122.6(2) ?
N1 C6 C7 . . 120.6(2) ?
N1 C6 C5 . . 116.83(17) ?
C7 C6 C5 . . 122.5(2) ?
C8 C7 C6 . . 119.0(2) ?
C8 C7 H7 . . 120.5 ?
C6 C7 H7 . . 120.5 ?
C9 C8 C7 . . 120.1(2) ?
C9 C8 H8 . . 120.0 ?
C7 C8 H8 . . 120.0 ?
C8 C9 C10 . . 118.3(2) ?
C8 C9 H9 . . 120.9 ?
C10 C9 H9 . . 120.9 ?
N1 C10 C9 . . 122.8(2) ?
N1 C10 H10 . . 118.6 ?
C9 C10 H10 . . 118.6 ?
O3 C11 O2 . . 124.8(2) ?
O3 C11 C12 . . 118.9(2) ?
O2 C11 C12 . . 116.29(18) ?
N3 C12 C11 . . 109.50(17) ?
N3 C12 H12A . . 109.8 ?
C11 C12 H12A . . 109.8 ?
N3 C12 H12B . . 109.8 ?
C11 C12 H12B . . 109.8 ?
H12A C12 H12B . . 108.2 ?
N3 C13 C14 . . 124.59(18) ?
N3 C13 H13 . . 117.7 ?
C14 C13 H13 . . 117.7 ?
C15 C14 C19 . . 119.47(18) ?
C15 C14 C13 . . 117.05(18) ?
C19 C14 C13 . . 123.42(17) ?
C16 C15 C14 . . 121.80(19) ?
C16 C15 H15 . . 119.1 ?
C14 C15 H15 . . 119.1 ?
C15 C16 C17 . . 118.92(19) ?
C15 C16 N4 . . 124.85(19) ?
C17 C16 N4 . . 116.23(19) ?
C18 C17 C16 . . 120.6(2) ?
C18 C17 H17 . . 119.7 ?
C16 C17 H17 . . 119.7 ?
C17 C18 C19 . . 122.0(2) ?
C17 C18 H18 . . 119.0 ?
C19 C18 H18 . . 119.0 ?
O1 C19 C18 . . 118.48(18) ?
O1 C19 C14 . . 124.38(18) ?
C18 C19 C14 . . 117.13(18) ?
C21 C20 C25 . . 120.44(19) ?
C21 C20 N5 . . 115.65(19) ?
C25 C20 N5 . . 123.9(2) ?
C20 C21 C22 . . 119.6(2) ?
C20 C21 H21 . . 120.2 ?
C22 C21 H21 . . 120.2 ?
C23 C22 C21 . . 120.1(2) ?
C23 C22 H22 . . 120.0 ?
C21 C22 H22 . . 120.0 ?
C24 C23 C22 . . 120.3(2) ?
C24 C23 H23 . . 119.9 ?
C22 C23 H23 . . 119.9 ?
C23 C24 C25 . . 120.5(2) ?
C23 C24 H24 . . 119.7 ?
C25 C24 H24 . . 119.7 ?
C24 C25 C20 . . 119.1(2) ?
C24 C25 H25 . . 120.5 ?
C20 C25 H25 . . 120.5 ?
C10 N1 C6 . . 119.21(18) ?
C10 N1 Cu1 . . 122.89(15) ?
C6 N1 Cu1 . . 117.90(14) ?
C1 N2 C5 . . 118.15(19) ?
C1 N2 Cu1 . . 130.14(15) ?
C5 N2 Cu1 . . 111.61(14) ?
C13 N3 C12 . . 121.03(17) ?
C13 N3 Cu1 . . 126.86(14) ?
C12 N3 Cu1 . . 111.89(12) ?
N5 N4 C16 . . 114.62(18) ?
N4 N5 C20 . . 114.24(18) ?
C19 O1 Cu1 . . 126.76(13) ?
C11 O2 Cu1 . . 114.61(13) ?

loop_
_geom_bond_atom_site_label_1
_geom_bond_atom_site_label_2
_geom_bond_site_symmetry_2
_geom_bond_distance
_geom_bond_publ_flag
Cu1 O1 . 1.9303(15) y
Cu1 N3 . 1.9354(17) y
Cu1 O2 . 1.9501(15) y
Cu1 N1 . 2.0282(17) y
Cu1 N2 . 2.2392(18) y
C1 N2 . 1.334(3) ?
C1 C2 . 1.377(3) ?
C1 H1 . 0.9300 ?
C2 C3 . 1.373(3) ?
C2 H2 . 0.9300 ?
C3 C4 . 1.375(4) ?
C3 H3 . 0.9300 ?
C4 C5 . 1.381(3) ?
C4 H4 . 0.9300 ?
C5 N2 . 1.347(3) ?
C5 C6 . 1.489(3) ?
C6 N1 . 1.347(3) ?
C6 C7 . 1.395(3) ?
C7 C8 . 1.378(4) ?
C7 H7 . 0.9300 ?
C8 C9 . 1.370(4) ?
C8 H8 . 0.9300 ?
C9 C10 . 1.375(3) ?
C9 H9 . 0.9300 ?
C10 N1 . 1.338(3) ?
C10 H10 . 0.9300 ?
C11 O3 . 1.225(2) ?
C11 O2 . 1.279(3) ?
C11 C12 . 1.530(3) ?
C12 N3 . 1.467(3) ?
C12 H12A . 0.9700 ?
C12 H12B . 0.9700 ?
C13 N3 . 1.281(3) ?
C13 C14 . 1.447(3) ?
C13 H13 . 0.9300 ?
C14 C15 . 1.402(3) ?
C14 C19 . 1.431(3) ?
C15 C16 . 1.383(3) ?
C15 H15 . 0.9300 ?
C16 C17 . 1.395(3) ?
C16 N4 . 1.424(3) ?
C17 C18 . 1.375(3) ?
C17 H17 . 0.9300 ?
C18 C19 . 1.413(3) ?
C18 H18 . 0.9300 ?
C19 O1 . 1.306(2) ?
C20 C21 . 1.382(3) ?
C20 C25 . 1.390(3) ?
C20 N5 . 1.435(3) ?
C21 C22 . 1.387(3) ?
C21 H21 . 0.9300 ?
C22 C23 . 1.375(3) ?
C22 H22 . 0.9300 ?
C23 C24 . 1.375(3) ?
C23 H23 . 0.9300 ?
C24 C25 . 1.387(3) ?
C24 H24 . 0.9300 ?
C25 H25 . 0.9300 ?
N4 N5 . 1.247(2) ?

loop_
_geom_hbond_atom_site_label_D
_geom_hbond_atom_site_label_H
_geom_hbond_atom_site_label_A
_geom_hbond_site_symmetry_A
_geom_hbond_distance_DH
_geom_hbond_distance_HA
_geom_hbond_distance_DA
_geom_hbond_angle_DHA
_geom_hbond_publ_flag
C25 H25 O3 1_554 0.93 2.56 3.250(3) 131.0 yes
C12 H12B O3 3_656 0.97 2.44 3.365(3) 160.1 yes
C4 H4 O2 3_556 0.93 2.50 3.082(3) 121.1 yes
